data_7205582
loop_
_publ_author_name
'Garg, Sonali'
'Shreeve, Jean'ne M.'

_publ_section_title
;
 Trifluoromethyl- or pentafluorosulfanyl-substituted
 poly-1,2,3-triazole compounds as dense stable energetic materials
;
_journal_issue 13
_journal_name_full 'Journal of Materials Chemistry'
_journal_page_first 4787
_journal_paper_doi 10.1039/c0jm04229c
_journal_volume 21
_journal_year 2011
_chemical_formula_moiety 'C17 H12 F12 N12'
_chemical_formula_sum 'C17 H12 F12 N12'
_chemical_formula_weight 612.39
_chemical_name_systematic
; 
 ? 1,1'-(2,2-bis((4-(trifluoromethyl)-1H-1,2,3-triazol-1-yl)methyl)
 propane-1,3-diyl)bis(4-(trifluoromethyl)-1H-1,2,3-triazole)? 
;
_space_group_IT_number 82
_symmetry_cell_setting tetragonal
_symmetry_space_group_name_Hall 'I -4'
_symmetry_space_group_name_H-M 'I -4'
_atom_sites_solution_hydrogens geom
_atom_sites_solution_primary direct
_atom_sites_solution_secondary difmap
_audit_creation_date 2010-04-19
_audit_creation_method 'from SHELXTL CIF, local template and enCIFer'
_cell_angle_alpha 90.00
_cell_angle_beta 90.00
_cell_angle_gamma 90.00
_cell_formula_units_Z 2
_cell_length_a 11.8876(11)
_cell_length_b 11.8876(11)
_cell_length_c 8.2416(9)
_cell_measurement_temperature 223(2)
_cell_volume 1164.7(2)
_computing_cell_refinement 'Bruker PROTEUM v2009.7-0 (Bruker, 2009)'
_computing_data_collection 'Bruker PROTEUM v2009.7-0 (Bruker, 2009)'
_computing_data_reduction
;
Bruker SAINT v7.66A (Bruker, 2009), Bruker XPREP v2008/2 (Bruker, 2008)
;
_computing_molecular_graphics 'Bruker SHELXTL v2008/4 (Bruker, 2008)'
_computing_publication_material 'Bruker SHELXTL v2008/4 (Bruker, 2008)'
_computing_structure_refinement 'Bruker SHELXTL v2008/4 (Bruker, 2008)'
_computing_structure_solution 'Bruker SHELXTL v2008/4 (Bruker, 2008)'
_diffrn_ambient_temperature 223(2)
_diffrn_measured_fraction_theta_full 0.979
_diffrn_measured_fraction_theta_max 0.979
_diffrn_measurement_device 'Bruker PLATINUM 135 CCD'
_diffrn_measurement_method '\w scans'
_diffrn_radiation_monochromator 'Helios optics'
_diffrn_radiation_source 'rotating anode'
_diffrn_radiation_type CuK\a
_diffrn_radiation_wavelength 1.54178
_diffrn_reflns_av_R_equivalents 0.1695
_diffrn_reflns_av_sigmaI/netI 0.0798
_diffrn_reflns_limit_h_max 14
_diffrn_reflns_limit_h_min -13
_diffrn_reflns_limit_k_max 11
_diffrn_reflns_limit_k_min -14
_diffrn_reflns_limit_l_max 9
_diffrn_reflns_limit_l_min -9
_diffrn_reflns_number 3190
_diffrn_reflns_theta_full 68.25
_diffrn_reflns_theta_max 68.25
_diffrn_reflns_theta_min 5.26
_exptl_absorpt_coefficient_mu 1.647
_exptl_absorpt_correction_T_max 0.7530
_exptl_absorpt_correction_T_min 0.6154
_exptl_absorpt_correction_type multi-scan
_exptl_absorpt_process_details 'SADABS v2008/1 (Bruker, 2008)'
_exptl_crystal_colour colorless
_exptl_crystal_density_diffrn 1.746
_exptl_crystal_density_method 'not measured'
_exptl_crystal_description irregular
_exptl_crystal_F_000 612
_exptl_crystal_size_max 0.21
_exptl_crystal_size_mid 0.20
_exptl_crystal_size_min 0.16
_refine_diff_density_max 0.292
_refine_diff_density_min -0.317
_refine_diff_density_rms 0.080
_refine_ls_abs_structure_details 'Flack H D (1983), Acta Cryst. A39, 876-881'
_refine_ls_abs_structure_Flack -0.2(3)
_refine_ls_extinction_coef 0.0045(12)
_refine_ls_extinction_expression Fc^*^=kFc[1+0.001xFc^2^\l^3^/sin(2\q)]^-1/4^
_refine_ls_extinction_method SHELXL
_refine_ls_goodness_of_fit_ref 1.046
_refine_ls_hydrogen_treatment constr
_refine_ls_matrix_type full
_refine_ls_number_parameters 95
_refine_ls_number_reflns 1000
_refine_ls_number_restraints 0
_refine_ls_restrained_S_all 1.046
_refine_ls_R_factor_all 0.0608
_refine_ls_R_factor_gt 0.0607
_refine_ls_shift/su_max 0.000
_refine_ls_shift/su_mean 0.000
_refine_ls_structure_factor_coef Fsqd
_refine_ls_weighting_details 'calc w=1/[\s^2^(Fo^2^)+(0.1197P)^2^+0.1979P] where P=(Fo^2^+2Fc^2^)/3'
_refine_ls_weighting_scheme calc
_refine_ls_wR_factor_gt 0.1553
_refine_ls_wR_factor_ref 0.1554
_reflns_number_gt 992
_reflns_number_total 1000
_reflns_threshold_expression I>2\s(I)
_cod_data_source_file 0jm04229c.txt
_cod_data_source_block shrv110
_cod_depositor_comments
;
The following automatic conversions were performed:
'_symmetry_cell_setting' value 'Tetragonal' changed to 'tetragonal'
according to '/home/saulius/struct/CIF-dictionaries/cif_core.dic'
dictionary named 'cif_core.dic' version 2.4.1 from 2010-06-29.

Automatic conversion script
Id: cif_fix_enum 1555 2011-01-17 13:19:09Z saulius 
;
_cod_original_sg_symbol_H-M I-4
_cod_database_code 7205582

loop_
_symmetry_equiv_pos_as_xyz
'x, y, z'
'-x, -y, z'
'y, -x, -z'
'-y, x, -z'
'x+1/2, y+1/2, z+1/2'
'-x+1/2, -y+1/2, z+1/2'
'y+1/2, -x+1/2, -z+1/2'
'-y+1/2, x+1/2, -z+1/2'

loop_
_atom_site_label
_atom_site_type_symbol
_atom_site_fract_x
_atom_site_fract_y
_atom_site_fract_z
_atom_site_U_iso_or_equiv
_atom_site_adp_type
_atom_site_occupancy
_atom_site_symmetry_multiplicity
_atom_site_calc_flag
_atom_site_refinement_flags
_atom_site_disorder_assembly
_atom_site_disorder_group
C1 C -0.5000 0.0000 -0.2500 0.0284(9) Uani 1 4 d S . .
C2 C -0.5660(2) -0.07842(17) -0.1347(3) 0.0349(6) Uani 1 1 d . . .
H2A H -0.5145 -0.1056 -0.0505 0.042 Uiso 1 1 calc R . .
H2B H -0.6248 -0.0343 -0.0809 0.042 Uiso 1 1 calc R . .
N3 N -0.61826(15) -0.17530(17) -0.2127(3) 0.0327(5) Uani 1 1 d . . .
N4 N -0.7020(2) -0.1631(2) -0.3228(4) 0.0482(7) Uani 1 1 d . . .
N5 N -0.7374(2) -0.2638(2) -0.3617(4) 0.0500(7) Uani 1 1 d . . .
C6 C -0.6761(2) -0.3393(2) -0.2762(3) 0.0347(6) Uani 1 1 d . . .
C7 C -0.5990(2) -0.2851(2) -0.1824(3) 0.0355(6) Uani 1 1 d . . .
H7 H -0.5451 -0.3169 -0.1128 0.043 Uiso 1 1 calc R . .
C8 C -0.6961(2) -0.4620(2) -0.2902(4) 0.0431(6) Uani 1 1 d . . .
F9 F -0.6281(2) -0.51924(15) -0.1917(4) 0.0695(7) Uani 1 1 d . . .
F10 F -0.80154(18) -0.48986(19) -0.2496(4) 0.0788(10) Uani 1 1 d . . .
F11 F -0.6834(2) -0.5000(2) -0.4391(3) 0.0744(8) Uani 1 1 d . . .

loop_
_atom_site_aniso_label
_atom_site_aniso_U_11
_atom_site_aniso_U_22
_atom_site_aniso_U_33
_atom_site_aniso_U_23
_atom_site_aniso_U_13
_atom_site_aniso_U_12
C1 0.0283(12) 0.0283(12) 0.029(2) 0.000 0.000 0.000
C2 0.0377(11) 0.0292(11) 0.0376(15) -0.0018(8) 0.0040(10) -0.0027(9)
N3 0.0276(9) 0.0306(9) 0.0399(10) 0.0011(8) 0.0014(8) -0.0004(7)
N4 0.0385(11) 0.0401(12) 0.0661(16) 0.0043(10) -0.0143(11) 0.0013(9)
N5 0.0398(12) 0.0393(12) 0.0710(17) 0.0033(11) -0.0144(12) -0.0009(10)
C6 0.0311(10) 0.0370(13) 0.0360(14) 0.0020(9) 0.0049(9) -0.0025(8)
C7 0.0394(11) 0.0296(11) 0.0376(13) 0.0064(9) -0.0032(9) -0.0036(9)
C8 0.0441(14) 0.0375(13) 0.0476(15) 0.0007(12) -0.0061(11) -0.0083(10)
F9 0.0785(14) 0.0376(9) 0.0925(16) 0.0115(10) -0.0309(12) -0.0063(9)
F10 0.0594(12) 0.0599(12) 0.117(3) 0.0056(12) 0.0116(13) -0.0291(9)
F11 0.1024(19) 0.0557(11) 0.0652(15) -0.0204(10) 0.0009(12) -0.0069(11)

loop_
_atom_type_symbol
_atom_type_description
_atom_type_scat_dispersion_real
_atom_type_scat_dispersion_imag
_atom_type_scat_source
C C 0.0181 0.0091 'International Tables Vol C Tables 4.2.6.8 and 6.1.1.4'
H H 0.0000 0.0000 'International Tables Vol C Tables 4.2.6.8 and 6.1.1.4'
N N 0.0311 0.0180 'International Tables Vol C Tables 4.2.6.8 and 6.1.1.4'
F F 0.0727 0.0534 'International Tables Vol C Tables 4.2.6.8 and 6.1.1.4'

loop_
_geom_angle_atom_site_label_1
_geom_angle_atom_site_label_2
_geom_angle_atom_site_label_3
_geom_angle
_geom_angle_site_symmetry_1
_geom_angle_site_symmetry_3
_geom_angle_publ_flag
C2 C1 C2 112.23(10) 2_455 7_444 ?
C2 C1 C2 112.23(10) 2_455 8_454 ?
C2 C1 C2 104.09(19) 7_444 8_454 ?
C2 C1 C2 104.09(19) 2_455 . ?
C2 C1 C2 112.23(10) 7_444 . ?
C2 C1 C2 112.23(10) 8_454 . ?
N3 C2 C1 114.94(18) . . ?
N3 C2 H2A 108.5 . . ?
C1 C2 H2A 108.5 . . ?
N3 C2 H2B 108.5 . . ?
C1 C2 H2B 108.5 . . ?
H2A C2 H2B 107.5 . . ?
C7 N3 N4 110.6(2) . . ?
C7 N3 C2 127.6(2) . . ?
N4 N3 C2 121.6(2) . . ?
N5 N4 N3 107.6(2) . . ?
N4 N5 C6 107.8(2) . . ?
N5 C6 C7 110.2(2) . . ?
N5 C6 C8 121.7(2) . . ?
C7 C6 C8 128.1(2) . . ?
N3 C7 C6 103.8(2) . . ?
N3 C7 H7 128.1 . . ?
C6 C7 H7 128.1 . . ?
F11 C8 F9 108.9(3) . . ?
F11 C8 F10 104.8(3) . . ?
F9 C8 F10 106.8(3) . . ?
F11 C8 C6 113.0(3) . . ?
F9 C8 C6 111.0(2) . . ?
F10 C8 C6 112.0(2) . . ?

loop_
_geom_bond_atom_site_label_1
_geom_bond_atom_site_label_2
_geom_bond_distance
_geom_bond_site_symmetry_2
_geom_bond_publ_flag
C1 C2 1.545(2) 2_455 ?
C1 C2 1.545(2) 7_444 ?
C1 C2 1.545(2) 8_454 ?
C1 C2 1.545(2) . ?
C2 N3 1.458(3) . ?
C2 H2A 0.9800 . ?
C2 H2B 0.9800 . ?
N3 C7 1.349(3) . ?
N3 N4 1.355(3) . ?
N4 N5 1.309(4) . ?
N5 C6 1.353(4) . ?
C6 C7 1.360(4) . ?
C6 C8 1.483(3) . ?
C7 H7 0.9400 . ?
C8 F11 1.316(4) . ?
C8 F9 1.332(4) . ?
C8 F10 1.339(4) . ?

loop_
_geom_torsion_atom_site_label_1
_geom_torsion_atom_site_label_2
_geom_torsion_atom_site_label_3
_geom_torsion_atom_site_label_4
_geom_torsion
_geom_torsion_site_symmetry_1
_geom_torsion_site_symmetry_2
_geom_torsion_site_symmetry_3
_geom_torsion_site_symmetry_4
_geom_torsion_publ_flag
C2 C1 C2 N3 -168.4(2) 2_455 . . . ?
C2 C1 C2 N3 70.0(3) 7_444 . . . ?
C2 C1 C2 N3 -46.8(2) 8_454 . . . ?
C1 C2 N3 C7 119.6(2) . . . . ?
C1 C2 N3 N4 -65.2(3) . . . . ?
C7 N3 N4 N5 0.7(3) . . . . ?
C2 N3 N4 N5 -175.3(2) . . . . ?
N3 N4 N5 C6 0.1(4) . . . . ?
N4 N5 C6 C7 -0.8(4) . . . . ?
N4 N5 C6 C8 179.1(3) . . . . ?
N4 N3 C7 C6 -1.2(3) . . . . ?
C2 N3 C7 C6 174.5(2) . . . . ?
N5 C6 C7 N3 1.2(3) . . . . ?
C8 C6 C7 N3 -178.7(3) . . . . ?
N5 C6 C8 F11 59.1(4) . . . . ?
C7 C6 C8 F11 -121.0(3) . . . . ?
N5 C6 C8 F9 -178.3(3) . . . . ?
C7 C6 C8 F9 1.6(4) . . . . ?
N5 C6 C8 F10 -59.0(4) . . . . ?
C7 C6 C8 F10 120.9(3) . . . . ?
